data_2200403
loop_
_publ_author_name
'Park, Hyunsoo'
'Jacques Barbier'

_publ_section_title
;
PbGaBO~4~, an orthoborate with a new structure-type
;
_journal_name_full 'Acta Crystallographica, Section E'
_journal_page_first i82
_journal_page_last i84
_journal_paper_doi 10.1107/S1600536801013940
_journal_volume 57
_journal_year 2001
_chemical_formula_iupac 'Pb Ga B O4'
_chemical_formula_moiety 'B Ga O4 Pb'
_chemical_formula_sum 'B Ga O4 Pb'
_chemical_formula_weight 351.72
_chemical_name_common 'lead gallium borate'
_space_group_IT_number 62
_symmetry_cell_setting orthorhombic
_symmetry_space_group_name_Hall '-P 2ac 2n'
_symmetry_space_group_name_H-M 'P n m a'
_cell_angle_alpha 90.00
_cell_angle_beta 90.00
_cell_angle_gamma 90.00
_cell_formula_units_Z 4
_cell_length_a 6.9944(10)
_cell_length_b 5.8925(8)
_cell_length_c 8.2495(11)
_cell_measurement_temperature 299(2)
_cell_volume 340.00(8)
_diffrn_ambient_temperature 299(2)
_exptl_crystal_density_diffrn 6.871
_cod_database_code 2200403

loop_
_symmetry_equiv_pos_as_xyz
'x, y, z'
'-x+1/2, -y, z+1/2'
'-x, y+1/2, -z'
'x+1/2, -y+1/2, -z+1/2'
'-x, -y, -z'
'x-1/2, y, -z-1/2'
'x, -y-1/2, z'
'-x-1/2, y-1/2, z-1/2'

loop_
_atom_site_label
_atom_site_fract_x
_atom_site_fract_y
_atom_site_fract_z
_atom_site_U_iso_or_equiv
_atom_site_adp_type
_atom_site_calc_flag
_atom_site_refinement_flags
_atom_site_occupancy
_atom_site_disorder_assembly
_atom_site_disorder_group
_atom_site_type_symbol
Pb .06200(2) .2500 .358777(19) .00640(5) Uani d S 1 . . Pb
Ga .0000 .0000 .0000 .00398(8) Uani d S 1 . . Ga
O3 -.1783(5) -.2500 .0921(4) .0069(5) Uani d S 1 . . O
O1 .1013(5) -.2500 -.1146(4) .0041(4) Uani d S 1 . . O
O2 .1717(4) -.0466(4) .1922(3) .0073(3) Uani d . 1 . . O
B -.2237(7) .2500 -.2639(6) .0036(6) Uani d S 1 . . B

loop_
_atom_site_aniso_label
_atom_site_aniso_U_11
_atom_site_aniso_U_22
_atom_site_aniso_U_33
_atom_site_aniso_U_12
_atom_site_aniso_U_13
_atom_site_aniso_U_23
Pb .00665(7) .00891(7) .00364(7) .000 .00060(4) .000
Ga .00501(16) .00327(14) .00366(16) .00093(12) -.00066(13) -.00089(12)
O3 .0085(12) .0073(10) .0048(12) .000 .0040(10) .000
O1 .0025(9) .0038(9) .0059(11) .000 .0005(8) .000
O2 .0103(9) .0052(7) .0064(9) .0016(7) -.0051(7) -.0001(6)
B .0034(14) .0045(13) .0030(15) .000 -.0012(11) .000

loop_
_geom_bond_atom_site_label_1
_geom_bond_atom_site_label_2
_geom_bond_site_symmetry_2
_geom_bond_distance
_geom_bond_publ_flag
Pb O1 5 2.316(4) y
Pb O2 . 2.352(2) y
Pb O2 7_565 2.352(2) y
Pb O1 2 2.365(3) y
Pb Ga . 3.3344(4) ?
Pb Ga 3 3.3344(4) ?
Ga O1 . 1.888(2) y
Ga O1 5 1.888(2) y
Ga O2 . 2.008(2) y
Ga O2 5 2.008(2) y
Ga O3 . 2.074(2) y
Ga O3 5 2.074(2) y
Ga Ga 3_545 2.9463(4) ?
Ga Ga 3 2.9463(4) ?
Ga Pb 5 3.3344(4) ?
O3 B 2_455 1.372(6) ?
O3 Ga 3_545 2.074(2) ?
O1 Ga 3_545 1.888(2) ?
O1 Pb 5 2.316(4) ?
O1 Pb 2_554 2.365(3) ?
O2 B 5 1.385(3) ?
B O3 2_454 1.372(6) y
B O2 3 1.385(3) y
B O2 5 1.385(3) y
